data_4503293
loop_
_publ_author_name
'Th\'etiot, Franck'
'Duhayon, Carine'
'Venkatakrishnan, Thengarai S.'
'Sutter, Jean-Pascal'

_publ_section_title
;
 Modular Assembling of [Zr(C2O4)4]4&#x2212;and [DabcoH2]2+Units in
 Supramolecular Hybrid Architectures Including an Open Framework with
 Reversible Sorption Properties (Dabco = 1,4-Diazabicyclo[2. 2. 2]octane)
;
_journal_issue 6
_journal_name_full 'Crystal Growth &amp; Design'
_journal_page_first 1870
_journal_paper_doi 10.1021/cg700971n
_journal_volume 8
_journal_year 2008
_chemical_formula_moiety 'C14 K2 O28 Zr2, 2(C6 H14 N2), 6(H2 O)'
_chemical_formula_sum 'C26 H40 K2 N4 O34 Zr2'
_chemical_formula_weight 1213.25
_space_group_IT_number 14
_symmetry_cell_setting monoclinic
_symmetry_space_group_name_Hall '-P 2ybc'
_symmetry_space_group_name_H-M 'P 1 21/c 1'
_atom_sites_solution_hydrogens geom
_atom_sites_solution_primary direct
_audit_creation_date 08-02-19
_audit_creation_method CRYSTALS_ver_12.84
_cell_angle_alpha 90
_cell_angle_beta 90.875(9)
_cell_angle_gamma 90
_cell_formula_units_Z 2
_cell_length_a 13.391(1)
_cell_length_b 10.3878(8)
_cell_length_c 14.7120(11)
_cell_measurement_reflns_used 8000
_cell_measurement_temperature 180
_cell_measurement_theta_max 24
_cell_measurement_theta_min 3
_cell_volume 2046.2(3)
_computing_cell_refinement 'IPDS (Stoe & Cie, 1996)'
_computing_data_collection 'IPDS (Stoe & Cie, 1996)'
_computing_data_reduction 'XRED (Stoe & Cie 1996)'
_computing_molecular_graphics 'CAMERON (Watkin et al., 1996)'
_computing_publication_material 'CRYSTALS (Betteridge et al., 2003)'
_computing_structure_refinement 'CRYSTALS (Betteridge et al., 2003)'
_computing_structure_solution 'SHELXS 86 (Sheldrick, 1986)'
_diffrn_ambient_temperature 180
_diffrn_measured_fraction_theta_full 0.957
_diffrn_measured_fraction_theta_max 0.947
_diffrn_measurement_device_type 'Stoe IPDS'
_diffrn_measurement_method '\f scans'
_diffrn_radiation_monochromator graphite
_diffrn_radiation_type 'Mo K\a'
_diffrn_radiation_wavelength 0.71073
_diffrn_reflns_av_R_equivalents 0.043
_diffrn_reflns_limit_h_max 16
_diffrn_reflns_limit_h_min -16
_diffrn_reflns_limit_k_max 12
_diffrn_reflns_limit_k_min -12
_diffrn_reflns_limit_l_max 18
_diffrn_reflns_limit_l_min -18
_diffrn_reflns_number 20496
_diffrn_reflns_theta_full 25.016
_diffrn_reflns_theta_max 26.058
_diffrn_reflns_theta_min 2.400
_diffrn_standards_number 0
_exptl_absorpt_coefficient_mu 0.835
_exptl_absorpt_correction_T_max 0.86
_exptl_absorpt_correction_T_min 0.78
_exptl_absorpt_correction_type multi-scan
_exptl_absorpt_process_details
;
[c.f. r.h. blessing, acta cryst. (1995), a51, 33-38]
;
_exptl_crystal_colour colorless
_exptl_crystal_density_diffrn 1.969
_exptl_crystal_description block
_exptl_crystal_F_000 1228
_exptl_crystal_size_max 0.22
_exptl_crystal_size_mid 0.20
_exptl_crystal_size_min 0.18
_refine_diff_density_max 1.09
_refine_diff_density_min -0.80
_refine_ls_extinction_method None
_refine_ls_goodness_of_fit_ref 1.0978
_refine_ls_hydrogen_treatment constr
_refine_ls_matrix_type full
_refine_ls_number_parameters 292
_refine_ls_number_reflns 2963
_refine_ls_number_restraints 0
_refine_ls_R_factor_all 0.0507
_refine_ls_R_factor_gt 0.0389
_refine_ls_shift/su_max 0.001066
_refine_ls_structure_factor_coef F
_refine_ls_weighting_details
;
 Method, part 1, Chebychev polynomial, (Watkin, 1994, Prince, 1982) 
 [weight] = 1.0/[A~0~*T~0~(x)+A~1~*T~1~(x) ... +A~n-1~]*T~n-1~(x)] 
 where A~i~ are the Chebychev coefficients listed below and x= Fcalc/Fmax 
 Method = Robust Weighting (Prince, 1982) 
 W = [weight] * [1-(deltaF/6*sigmaF)^2^]^2^ 
 A~i~ are: 
 1.25 0.165 0.594 
;
_refine_ls_weighting_scheme calc
_refine_ls_wR_factor_all 0.0510
_refine_ls_wR_factor_gt 0.0449
_refine_ls_wR_factor_ref 0.0449
_reflns_limit_h_max 16
_reflns_limit_h_min -16
_reflns_limit_k_max 12
_reflns_limit_k_min 0
_reflns_limit_l_max 18
_reflns_limit_l_min 0
_reflns_number_gt 2963
_reflns_number_total 3837
_reflns_threshold_expression I>1.5\s(I)
_cod_data_source_file cg700971n-file004.cif
_cod_data_source_block Compd_4
_cod_depositor_comments
;
The following automatic conversions were performed:

'_symmetry_cell_setting' value 'Monoclinic' changed to 'monoclinic'
according to /home/saulius/struct/CIF-dictionaries/cif_core.dic
dictionary named 'cif_core.dic' version 2.4.1 from 2010-06-29.

Automatic conversion script
Id: cif_fix_values 1715 2011-07-08 13:25:40Z adriana 
;
_cod_original_cell_volume 2046.3(3)
_cod_original_sg_symbol_H-M 'P 1 21/c 1 '
_cod_database_code 4503293

loop_
_symmetry_equiv_pos_as_xyz
x,y,z
-x,-y,-z
-x,y+1/2,-z+1/2
x,-y+1/2,z+1/2

loop_
_atom_site_label
_atom_site_type_symbol
_atom_site_fract_x
_atom_site_fract_y
_atom_site_fract_z
_atom_site_U_iso_or_equiv
_atom_site_occupancy
_atom_site_adp_type
_atom_site_refinement_flags_posn
Zr1 Zr 0.67959(2) 0.66684(3) 0.52886(2) 0.0145 1.0000 Uani .
K1 K 0.55120(7) 0.65484(8) 0.81291(6) 0.0277 1.0000 Uani .
C1 C 0.7636(3) 0.6305(3) 0.3393(3) 0.0199 1.0000 Uani .
C2 C 0.8065(3) 0.5190(3) 0.3967(3) 0.0196 1.0000 Uani .
C3 C 0.8831(3) 0.7378(4) 0.6100(3) 0.0199 1.0000 Uani .
C4 C 0.8415(3) 0.6333(4) 0.6724(3) 0.0211 1.0000 Uani .
C5 C 0.5630(3) 0.8521(4) 0.6465(3) 0.0209 1.0000 Uani .
C6 C 0.5982(3) 0.9363(3) 0.5661(3) 0.0186 1.0000 Uani .
C7 C 0.4805(3) 0.5461(3) 0.4640(3) 0.0176 1.0000 Uani .
C8 C 0.9078(3) 0.4227(4) 0.1526(3) 0.0274 1.0000 Uani .
C9 C 0.8652(4) 0.3843(4) 0.0591(3) 0.0341 1.0000 Uani .
C10 C 0.9912(3) 0.2143(4) 0.1440(3) 0.0271 1.0000 Uani .
C11 C 0.9227(3) 0.1625(4) 0.0690(3) 0.0277 1.0000 Uani .
C12 C 0.8379(3) 0.2350(4) 0.2300(3) 0.0258 1.0000 Uani .
C13 C 0.7698(3) 0.2277(4) 0.1465(3) 0.0287 1.0000 Uani .
N1 N 0.9318(2) 0.3015(3) 0.2028(2) 0.0200 1.0000 Uani .
N2 N 0.8321(3) 0.2468(3) 0.0644(2) 0.0268 1.0000 Uani .
O1 O 0.71136(19) 0.7094(2) 0.38696(18) 0.0205 1.0000 Uani .
O2 O 0.7643(2) 0.5085(2) 0.47461(18) 0.0221 1.0000 Uani .
O3 O 0.7798(2) 0.6397(3) 0.25795(19) 0.0286 1.0000 Uani .
O4 O 0.8747(2) 0.4518(3) 0.36983(19) 0.0279 1.0000 Uani .
O5 O 0.8222(2) 0.7661(3) 0.54361(19) 0.0239 1.0000 Uani .
O6 O 0.7540(2) 0.5947(3) 0.65087(17) 0.0222 1.0000 Uani .
O7 O 0.9659(2) 0.7827(3) 0.6231(2) 0.0269 1.0000 Uani .
O8 O 0.8924(2) 0.5906(3) 0.7364(2) 0.0298 1.0000 Uani .
O9 O 0.5844(2) 0.7324(2) 0.63662(18) 0.0225 1.0000 Uani .
O10 O 0.6426(2) 0.8701(2) 0.50487(18) 0.0212 1.0000 Uani .
O11 O 0.5201(2) 0.8987(3) 0.71126(19) 0.0297 1.0000 Uani .
O12 O 0.5848(2) 1.0526(2) 0.56619(19) 0.0264 1.0000 Uani .
O13 O 0.53386(19) 0.6440(2) 0.44965(18) 0.0201 1.0000 Uani .
O14 O 0.60032(19) 0.4831(2) 0.57422(17) 0.0203 1.0000 Uani .
O15 O 0.3695(2) 0.6167(3) 0.7104(2) 0.0407(8) 1.0000 Uiso .
O16 O 0.7498(3) 0.5004(4) 0.8641(3) 0.0577(10) 1.0000 Uiso .
O17 O 0.3260(2) 0.7817(3) 0.5624(2) 0.0334(7) 1.0000 Uiso .
H161 H 0.7118 0.5495 0.8918 0.0870 1.0000 Uiso R
H162 H 0.8083 0.5167 0.8800 0.0870 1.0000 Uiso R
H1 H 0.9668 0.3209 0.2516 0.0302 1.0000 Uiso R
H2 H 0.7954 0.2279 0.0148 0.0403 1.0000 Uiso R
H151 H 0.3864 0.5431 0.6956 0.0610 1.0000 Uiso R
H152 H 0.3750 0.6520 0.6594 0.0616 1.0000 Uiso R
H171 H 0.3716 0.8077 0.5296 0.0501 1.0000 Uiso R
H172 H 0.2986 0.8383 0.5920 0.0495 1.0000 Uiso R
H91 H 0.9163 0.3919 0.0128 0.0412 1.0000 Uiso R
H92 H 0.8076 0.4374 0.0443 0.0412 1.0000 Uiso R
H81 H 0.9683 0.4732 0.1457 0.0329 1.0000 Uiso R
H82 H 0.8588 0.4718 0.1861 0.0333 1.0000 Uiso R
H131 H 0.7198 0.2961 0.1486 0.0351 1.0000 Uiso R
H132 H 0.7376 0.1448 0.1433 0.0349 1.0000 Uiso R
H121 H 0.8549 0.1489 0.2510 0.0310 1.0000 Uiso R
H122 H 0.8062 0.2833 0.2774 0.0310 1.0000 Uiso R
H101 H 1.0452 0.2617 0.1168 0.0318 1.0000 Uiso R
H102 H 1.0174 0.1436 0.1797 0.0324 1.0000 Uiso R
H111 H 0.9572 0.1646 0.0113 0.0332 1.0000 Uiso R
H112 H 0.9017 0.0743 0.0823 0.0326 1.0000 Uiso R

loop_
_atom_site_aniso_label
_atom_site_aniso_U_11
_atom_site_aniso_U_22
_atom_site_aniso_U_33
_atom_site_aniso_U_23
_atom_site_aniso_U_13
_atom_site_aniso_U_12
Zr1 0.01556(18) 0.01334(18) 0.01462(18) 0.00094(13) -0.00029(13) -0.00034(13)
K1 0.0346(5) 0.0274(4) 0.0209(4) 0.0040(3) -0.0029(4) -0.0117(4)
C1 0.0181(18) 0.0161(17) 0.026(2) 0.0010(14) 0.0005(16) -0.0019(14)
C2 0.0226(18) 0.0174(18) 0.0186(18) -0.0026(14) 0.0001(16) 0.0013(14)
C3 0.0199(18) 0.0201(18) 0.0196(18) -0.0070(14) -0.0022(16) -0.0011(14)
C4 0.0214(18) 0.0208(18) 0.0208(19) -0.0019(14) -0.0084(16) 0.0013(15)
C5 0.0212(18) 0.0217(19) 0.0199(19) -0.0003(15) 0.0022(16) 0.0014(15)
C6 0.0214(18) 0.0137(18) 0.0208(19) -0.0015(14) 0.0008(16) 0.0016(14)
C7 0.0171(17) 0.0171(17) 0.0186(17) -0.0005(14) 0.0019(15) -0.0001(14)
C8 0.033(2) 0.0168(18) 0.033(2) 0.0015(16) -0.0022(19) 0.0016(16)
C9 0.040(3) 0.031(2) 0.031(2) 0.0078(18) -0.006(2) -0.0012(19)
C10 0.022(2) 0.029(2) 0.030(2) -0.0067(17) 0.0011(18) 0.0018(16)
C11 0.026(2) 0.031(2) 0.026(2) -0.0066(17) 0.0037(18) -0.0043(17)
C12 0.029(2) 0.024(2) 0.025(2) -0.0032(16) 0.0041(18) -0.0057(16)
C13 0.023(2) 0.030(2) 0.033(2) -0.0062(18) -0.0030(18) -0.0038(16)
N1 0.0214(16) 0.0197(15) 0.0188(15) -0.0028(12) -0.0043(14) -0.0030(12)
N2 0.0273(18) 0.0293(18) 0.0236(17) -0.0027(14) -0.0072(15) -0.0019(14)
O1 0.0207(13) 0.0208(13) 0.0202(13) 0.0016(10) 0.0051(11) 0.0046(10)
O2 0.0291(15) 0.0170(12) 0.0204(13) 0.0022(10) 0.0025(12) 0.0041(11)
O3 0.0382(17) 0.0267(15) 0.0212(15) 0.0029(11) 0.0084(13) 0.0081(12)
O4 0.0304(15) 0.0282(15) 0.0252(15) -0.0012(12) 0.0028(13) 0.0084(12)
O5 0.0226(14) 0.0236(14) 0.0253(14) 0.0037(11) -0.0024(12) -0.0054(11)
O6 0.0248(14) 0.0230(13) 0.0186(13) 0.0018(11) -0.0058(11) -0.0045(11)
O7 0.0217(14) 0.0271(15) 0.0318(16) -0.0058(12) -0.0001(12) -0.0031(11)
O8 0.0296(15) 0.0265(14) 0.0330(16) 0.0021(12) -0.0123(13) -0.0045(12)
O9 0.0299(15) 0.0165(13) 0.0213(14) 0.0010(10) 0.0057(12) 0.0026(11)
O10 0.0254(14) 0.0163(12) 0.0219(14) 0.0024(10) 0.0063(12) 0.0029(10)
O11 0.0409(17) 0.0242(14) 0.0243(15) -0.0023(12) 0.0097(14) 0.0022(13)
O12 0.0342(16) 0.0174(14) 0.0276(15) 0.0010(11) 0.0044(13) 0.0017(11)
O13 0.0211(13) 0.0185(13) 0.0205(13) 0.0049(10) -0.0030(11) -0.0034(10)
O14 0.0193(13) 0.0183(13) 0.0230(14) 0.0055(10) -0.0041(11) -0.0035(10)

loop_
_atom_type_symbol
_atom_type_scat_dispersion_real
_atom_type_scat_dispersion_imag
_atom_type_scat_Cromer_Mann_a1
_atom_type_scat_Cromer_Mann_b1
_atom_type_scat_Cromer_Mann_a2
_atom_type_scat_Cromer_Mann_b2
_atom_type_scat_Cromer_Mann_a3
_atom_type_scat_Cromer_Mann_b3
_atom_type_scat_Cromer_Mann_a4
_atom_type_scat_Cromer_Mann_b4
_atom_type_scat_Cromer_Mann_c
_atom_type_scat_source
C 0.0033 0.0016 2.3100 20.8439 1.0200 10.2075 1.5886 0.5687 0.8650 51.6512 0.2156 'International Tables Vol C 4.2.6.8 and 6.1.1.4'
H 0.0000 0.0000 0.4930 10.5109 0.3229 26.1257 0.1402 3.1424 0.0408 57.7998 0.0030 'International Tables Vol C 4.2.6.8 and 6.1.1.4'
N 0.0061 0.0033 12.2126 0.0057 3.1322 9.8933 2.0125 28.9975 1.1663 0.5826 -11.5290 'International Tables Vol C 4.2.6.8 and 6.1.1.4'
O 0.0106 0.0060 3.0485 13.2771 2.2868 5.7011 1.5463 0.3239 0.8670 32.9089 0.2508 'International Tables Vol C 4.2.6.8 and 6.1.1.4'
Zr -2.9673 0.5597 17.8765 1.2762 10.9480 11.9160 5.4173 0.1176 3.6572 87.6627 2.0693 'International Tables Vol C 4.2.6.8 and 6.1.1.4'
K 0.2009 0.2494 8.2186 12.7949 7.4398 0.7748 1.0519 213.1870 0.8659 41.6841 1.4228 'International Tables Vol C 4.2.6.8 and 6.1.1.4'

loop_
_geom_angle_atom_site_label_1
_geom_angle_site_symmetry_1
_geom_angle_atom_site_label_2
_geom_angle_atom_site_label_3
_geom_angle_site_symmetry_3
_geom_angle
_geom_angle_publ_flag
O1 . Zr1 O2 . 71.89(10) yes
O1 . Zr1 O5 . 79.40(11) yes
O2 . Zr1 O5 . 86.12(11) yes
O1 . Zr1 O6 . 140.05(10) yes
O2 . Zr1 O6 . 78.79(10) yes
O5 . Zr1 O6 . 71.99(10) yes
O1 . Zr1 O9 . 139.85(10) yes
O2 . Zr1 O9 . 146.26(10) yes
O5 . Zr1 O9 . 107.69(11) yes
O6 . Zr1 O9 . 76.74(11) yes
O1 . Zr1 O10 . 72.44(10) yes
O2 . Zr1 O10 . 142.35(10) yes
O5 . Zr1 O10 . 75.88(11) yes
O6 . Zr1 O10 . 124.32(10) yes
O9 . Zr1 O10 . 71.37(10) yes
O1 . Zr1 O13 . 73.06(10) yes
O2 . Zr1 O13 . 100.56(10) yes
O5 . Zr1 O13 . 147.79(10) yes
O6 . Zr1 O13 . 140.15(10) yes
O9 . Zr1 O13 . 84.12(11) yes
O1 . Zr1 O14 . 123.09(10) yes
O2 . Zr1 O14 . 73.80(10) yes
O5 . Zr1 O14 . 140.86(9) yes
O6 . Zr1 O14 . 71.35(9) yes
O9 . Zr1 O14 . 76.56(10) yes
O10 . Zr1 O13 . 80.10(10) yes
O10 . Zr1 O14 . 138.11(10) yes
O13 . Zr1 O14 . 70.35(9) yes
C2 . C1 O1 . 112.4(3) yes
C2 . C1 O3 . 121.7(3) yes
O1 . C1 O3 . 125.9(3) yes
C1 . C2 O2 . 112.7(3) yes
C1 . C2 O4 . 121.8(3) yes
O2 . C2 O4 . 125.5(3) yes
C4 . C3 O5 . 112.4(3) yes
C4 . C3 O7 . 121.1(3) yes
O5 . C3 O7 . 126.5(4) yes
C3 . C4 O6 . 114.6(3) yes
C3 . C4 O8 . 120.6(3) yes
O6 . C4 O8 . 124.8(4) yes
C6 . C5 O9 . 112.8(3) yes
C6 . C5 O11 . 121.6(3) yes
O9 . C5 O11 . 125.6(4) yes
C5 . C6 O10 . 112.5(3) yes
C5 . C6 O12 . 120.7(3) yes
O10 . C6 O12 . 126.8(4) yes
C7 2_666 C7 O14 2_666 116.6(4) yes
C7 2_666 C7 O13 . 115.9(4) yes
O14 2_666 C7 O13 . 127.4(3) yes
C9 . C8 N1 . 107.4(3) yes
C9 . C8 H81 . 110.2 no
N1 . C8 H81 . 109.5 no
C9 . C8 H82 . 110.3 no
N1 . C8 H82 . 109.6 no
H81 . C8 H82 . 109.9 no
C8 . C9 N2 . 107.9(3) yes
C8 . C9 H91 . 110.5 no
N2 . C9 H91 . 108.9 no
C8 . C9 H92 . 109.7 no
N2 . C9 H92 . 108.6 no
H91 . C9 H92 . 111.2 no
C11 . C10 N1 . 108.4(3) yes
C11 . C10 H101 . 109.0 no
N1 . C10 H101 . 109.9 no
C11 . C10 H102 . 109.6 no
N1 . C10 H102 . 109.9 no
H101 . C10 H102 . 110.1 no
C10 . C11 N2 . 107.7(3) yes
C10 . C11 H111 . 109.7 no
N2 . C11 H111 . 110.0 no
C10 . C11 H112 . 111.0 no
N2 . C11 H112 . 108.7 no
H111 . C11 H112 . 109.8 no
C13 . C12 N1 . 107.7(3) yes
C13 . C12 H121 . 110.2 no
N1 . C12 H121 . 108.5 no
C13 . C12 H122 . 110.2 no
N1 . C12 H122 . 109.6 no
H121 . C12 H122 . 110.6 no
C12 . C13 N2 . 108.1(3) yes
C12 . C13 H131 . 109.9 no
N2 . C13 H131 . 108.7 no
C12 . C13 H132 . 110.2 no
N2 . C13 H132 . 109.6 no
H131 . C13 H132 . 110.2 no
C12 . N1 C8 . 110.3(3) yes
C12 . N1 C10 . 109.4(3) yes
C8 . N1 C10 . 109.8(3) yes
C12 . N1 H1 . 109.2 no
C8 . N1 H1 . 108.7 no
C10 . N1 H1 . 109.4 no
C9 . N2 C11 . 108.7(3) yes
C9 . N2 C13 . 109.8(3) yes
C11 . N2 C13 . 110.4(3) yes
C9 . N2 H2 . 109.1 no
C11 . N2 H2 . 110.1 no
C13 . N2 H2 . 108.8 no
Zr1 . O1 C1 . 120.4(2) yes
C2 . O2 Zr1 . 120.3(2) yes
Zr1 . O5 C3 . 120.6(2) yes
Zr1 . O6 C4 . 120.3(2) yes
C5 . O9 Zr1 . 121.6(2) yes
Zr1 . O10 C6 . 120.4(2) yes
Zr1 . O13 C7 . 118.8(2) yes
Zr1 . O14 C7 2_666 118.3(2) yes
H151 . O15 H152 . 98.0 no
H161 . O16 H162 . 108.5 no
H171 . O17 H172 . 114.5 no

loop_
_geom_bond_atom_site_label_1
_geom_bond_atom_site_label_2
_geom_bond_site_symmetry_2
_geom_bond_distance
_geom_bond_publ_flag
Zr1 O1 . 2.182(3) yes
Zr1 O2 . 2.158(3) yes
Zr1 O5 . 2.178(3) yes
Zr1 O6 . 2.173(3) yes
Zr1 O9 . 2.160(3) yes
Zr1 O10 . 2.196(3) yes
Zr1 O13 . 2.270(3) yes
Zr1 O14 . 2.288(3) yes
C1 C2 . 1.540(5) yes
C1 O1 . 1.291(5) yes
C1 O3 . 1.224(5) yes
C2 O2 . 1.290(5) yes
C2 O4 . 1.221(5) yes
C3 C4 . 1.532(6) yes
C3 O5 . 1.297(4) yes
C3 O7 . 1.215(5) yes
C4 O6 . 1.274(5) yes
C4 O8 . 1.236(5) yes
C5 C6 . 1.551(5) yes
C5 O9 . 1.284(5) yes
C5 O11 . 1.220(5) yes
C6 O10 . 1.286(5) yes
C6 O12 . 1.221(4) yes
C7 C7 2_666 1.514(7) yes
C7 O14 2_666 1.250(4) yes
C7 O13 . 1.263(4) yes
C8 C9 . 1.533(6) yes
C8 N1 . 1.492(5) yes
C8 H81 . 0.972 no
C8 H82 . 0.971 no
C9 N2 . 1.498(6) yes
C9 H91 . 0.977 no
C9 H92 . 0.970 no
C10 C11 . 1.522(5) yes
C10 N1 . 1.490(5) yes
C10 H101 . 0.967 no
C10 H102 . 0.966 no
C11 N2 . 1.497(5) yes
C11 H111 . 0.973 no
C11 H112 . 0.979 no
C12 C13 . 1.520(6) yes
C12 N1 . 1.495(5) yes
C12 H121 . 0.972 no
C12 H122 . 0.964 no
C13 N2 . 1.492(6) yes
C13 H131 . 0.976 no
C13 H132 . 0.964 no
N1 H1 . 0.875 no
N2 H2 . 0.895 no
O15 H151 . 0.827 no
O15 H152 . 0.840 no
O16 H161 . 0.832 no
O16 H162 . 0.832 no
O17 H171 . 0.829 no
O17 H172 . 0.823 no

loop_
_geom_hbond_atom_site_label_D
_geom_hbond_atom_site_label_H
_geom_hbond_atom_site_label_A
_geom_hbond_site_symmetry_A
_geom_hbond_angle_DHA
_geom_hbond_distance_DH
_geom_hbond_distance_HA
_geom_hbond_distance_DA
_geom_hbond_publ_flag
O16 H161 O10 4_565 157 0.83 2.09 2.872(5) yes
N1 H1 O8 2_766 130 0.88 2.10 2.745(2) yes
N2 H2 O17 3_645 144 0.89 2.05 2.824(5) yes
O15 H152 O17 . 151 0.84 2.06 2.825(2) yes
O17 H171 O12 2_676 146 0.83 2.11 2.835(2) yes
O17 H172 O16 3_656 164 0.82 1.92 2.719(5) yes
